data_2022239
loop_
_publ_author_name
'Eckhardt, Tamira'
'Goddard, Richard'
'Lehmann, Christoph'
'Richter, Adrian'
'Sahile, Henok Asfaw'
'Liu, Rui'
'Tiwari, Rohit'
'Oliver, Allen G.'
'Miller, Marvin J.'
'Seidel, R\"udiger W.'
'Imming, Peter'

_publ_section_title
;
 Crystallographic evidence for unintended benzisothiazolinone 1-oxide
 formation from benzothiazinones through oxidation
;
_journal_coeditor_code EP3008
_journal_issue 9
_journal_name_full 'Acta Crystallographica Section C'
_journal_page_first
;
;
_journal_paper_doi 10.1107/S2053229620010931
_journal_volume 76
_journal_year 2020
_chemical_absolute_configuration rmad
_chemical_formula_iupac 'C17 H16 F3 N3 O7 S'
_chemical_formula_moiety 'C17 H16 F3 N3 O7 S'
_chemical_formula_sum 'C17 H16 F3 N3 O7 S'
_chemical_formula_weight 463.39
_chemical_name_systematic
'2-[(<i>S</i>)-2-Methyl-1,4-dioxa-8-azaspiro[4.5]decane-8-carbonyl]-7-nitro-5-(trifluoromethyl)benzo[<i>d</i>]isothiazol-3(2<i>H</i>)-one 1-oxide'
_space_group_crystal_system monoclinic
_space_group_IT_number 4
_space_group_name_Hall 'P 2yb'
_space_group_name_H-M_alt 'P 1 21 1'
_atom_sites_solution_hydrogens geom
_atom_sites_solution_primary dual
_atom_sites_solution_secondary difmap
_cell_angle_alpha 90
_cell_angle_beta 90.0022(12)
_cell_angle_gamma 90
_cell_formula_units_Z 4
_cell_length_a 8.8165(2)
_cell_length_b 16.1649(4)
_cell_length_c 13.4246(3)
_cell_measurement_reflns_used 9779
_cell_measurement_temperature 120(2)
_cell_measurement_theta_max 70.30
_cell_measurement_theta_min 3.29
_cell_volume 1913.25(8)
_computing_cell_refinement
;
SAINT (Bruker, 2015)
;
_computing_data_collection
;
APEX3 (Bruker, 2015)
;
_computing_data_reduction
;
SAINT (Bruker, 2015)
;
_computing_molecular_graphics
;
DIAMOND (Brandenburg, 2018)
;
_computing_publication_material
;
enCIFer (Allen <i>et al.</i>,  2004) and publCIF (Westrip, 2010)
;
_computing_structure_refinement
;
SHELXL2018 (Sheldrick, 2015b)
;
_computing_structure_solution
;
SHELXT (Sheldrick, 2015a)
;
_diffrn_ambient_temperature 120(2)
_diffrn_detector_area_resol_mean 7.41
_diffrn_measured_fraction_theta_full 0.999
_diffrn_measured_fraction_theta_max 0.995
_diffrn_measurement_device_type 'Bruker PHOTON-II'
_diffrn_measurement_method '\f- and \w-scans'
_diffrn_radiation_type CuK\a
_diffrn_radiation_wavelength 1.54178
_diffrn_reflns_av_R_equivalents 0.0414
_diffrn_reflns_av_unetI/netI 0.0303
_diffrn_reflns_limit_h_max 10
_diffrn_reflns_limit_h_min -10
_diffrn_reflns_limit_k_max 19
_diffrn_reflns_limit_k_min -19
_diffrn_reflns_limit_l_max 16
_diffrn_reflns_limit_l_min -16
_diffrn_reflns_number 36857
_diffrn_reflns_theta_full 67.679
_diffrn_reflns_theta_max 70.342
_diffrn_reflns_theta_min 3.292
_diffrn_source 'Incoatec micro-focus'
_exptl_absorpt_coefficient_mu 2.227
_exptl_absorpt_correction_T_max 0.9488
_exptl_absorpt_correction_T_min 0.7147
_exptl_absorpt_correction_type numerical
_exptl_absorpt_process_details
;
(SADABS; Bruker, 2012)
;
_exptl_crystal_colour colorless
_exptl_crystal_density_diffrn 1.609
_exptl_crystal_description blade
_exptl_crystal_F_000 952
_exptl_crystal_size_max 0.248
_exptl_crystal_size_mid 0.070
_exptl_crystal_size_min 0.038
_refine_diff_density_max 0.608
_refine_diff_density_min -0.312
_refine_ls_abs_structure_details
;
Flack <i>x</i> determined using 3080 quotients [(I+)-(I-)]/[(I+)+(I-)]
(Parsons <i>et al.</i>,  2013)
;
_refine_ls_abs_structure_Flack 0.017(6)
_refine_ls_extinction_method none
_refine_ls_goodness_of_fit_ref 1.040
_refine_ls_hydrogen_treatment constr
_refine_ls_matrix_type full
_refine_ls_number_parameters 561
_refine_ls_number_reflns 7140
_refine_ls_number_restraints 1
_refine_ls_restrained_S_all 1.040
_refine_ls_R_factor_all 0.0348
_refine_ls_R_factor_gt 0.0328
_refine_ls_shift/su_max 0.000
_refine_ls_shift/su_mean 0.000
_refine_ls_structure_factor_coef Fsqd
_refine_ls_weighting_details 'w=1/[\s^2^(Fo^2^)+(0.0446P)^2^+0.5798P] where P=(Fo^2^+2Fc^2^)/3'
_refine_ls_weighting_scheme calc
_refine_ls_wR_factor_gt 0.0807
_refine_ls_wR_factor_ref 0.0827
_reflns_number_gt 6860
_reflns_number_total 7140
_reflns_threshold_expression 'I > 2\s(I)'
_cod_data_source_file ep3008sup1.cif
_cod_data_source_block 4
_cod_original_cell_volume 1913.24(8)
_cod_original_sg_symbol_H-M 'P 21'
_cod_database_code 2022239
_shelx_space_group_comment
;
The symmetry employed for this shelxl refinement is uniquely defined
by the following loop, which should always be used as a source of
symmetry information in preference to the above space-group names.
They are only intended as comments.
;
_shelx_estimated_absorpt_t_min 0.608
_shelx_estimated_absorpt_t_max 0.920

loop_
_space_group_symop_operation_xyz
'x, y, z'
'-x, y+1/2, -z'

loop_
_atom_site_type_symbol
_atom_site_label
_atom_site_fract_x
_atom_site_fract_y
_atom_site_fract_z
_atom_site_U_iso_or_equiv
_atom_site_adp_type
_atom_site_calc_flag
_atom_site_occupancy
_atom_site_disorder_assembly
_atom_site_disorder_group
S S1_1 0.30602(8) 0.66421(5) 0.53028(5) 0.02508(16) Uani d 1 . .
F F1_1 0.4878(3) 0.5408(2) 0.0698(2) 0.0671(9) Uani d 1 . .
F F2_1 0.3554(4) 0.43821(16) 0.11563(19) 0.0611(8) Uani d 1 . .
F F3_1 0.2495(4) 0.5428(2) 0.05546(19) 0.0698(9) Uani d 1 . .
O O1_1 0.1439(2) 0.66606(16) 0.55526(16) 0.0311(5) Uani d 1 . .
O O2_1 0.4782(3) 0.44663(16) 0.50398(18) 0.0351(6) Uani d 1 . .
O O3_1 0.2457(4) 0.79269(17) 0.4081(2) 0.0440(6) Uani d 1 . .
O O4_1 0.1989(3) 0.79614(17) 0.2497(2) 0.0411(6) Uani d 1 . .
O O5_1 0.4618(3) 0.62275(15) 0.70901(17) 0.0303(5) Uani d 1 . .
O O6_1 0.2306(3) 0.33735(16) 0.8664(2) 0.0355(6) Uani d 1 . .
O O7_1 0.4331(3) 0.25355(16) 0.8326(2) 0.0372(6) Uani d 1 . .
N N2_1 0.3682(3) 0.56598(17) 0.5661(2) 0.0257(6) Uani d 1 . .
N N3_1 0.2405(3) 0.76066(18) 0.3254(2) 0.0321(6) Uani d 1 . .
N N4_1 0.3743(3) 0.49099(18) 0.7162(2) 0.0272(6) Uani d 1 . .
C C3_1 0.4135(4) 0.5114(2) 0.4911(2) 0.0270(7) Uani d 1 . .
C C3A_1 0.3715(4) 0.5490(2) 0.3938(2) 0.0251(6) Uani d 1 . .
C C4_1 0.3832(3) 0.5100(2) 0.3017(2) 0.0251(6) Uani d 1 . .
H H4_1 0.413697 0.453809 0.296739 0.030 Uiso calc 1 . .
C C5_1 0.3484(3) 0.5563(2) 0.2168(2) 0.0256(6) Uani d 1 . .
C C6_1 0.3028(4) 0.6385(2) 0.2245(2) 0.0278(7) Uani d 1 . .
H H6_1 0.280891 0.669736 0.166306 0.033 Uiso calc 1 . .
C C7_1 0.2897(3) 0.6742(2) 0.3177(2) 0.0261(6) Uani d 1 . .
C C7A_1 0.3224(3) 0.6294(2) 0.4026(2) 0.0243(6) Uani d 1 . .
C C8_1 0.3641(4) 0.5181(2) 0.1151(2) 0.0300(7) Uani d 1 . .
C C9_1 0.4068(4) 0.5614(2) 0.6702(2) 0.0262(6) Uani d 1 . .
C C10_1 0.4126(4) 0.4841(2) 0.8225(2) 0.0300(7) Uani d 1 . .
H H10A_1 0.320432 0.493256 0.863078 0.036 Uiso calc 1 . .
H H10B_1 0.487716 0.527145 0.840268 0.036 Uiso calc 1 . .
C C11_1 0.4776(4) 0.3993(2) 0.8452(3) 0.0319(7) Uani d 1 . .
H H11A_1 0.576074 0.392673 0.810696 0.038 Uiso calc 1 . .
H H11B_1 0.495561 0.394122 0.917723 0.038 Uiso calc 1 . .
C C12_1 0.3696(4) 0.3320(2) 0.8115(3) 0.0305(7) Uani d 1 . .
C C13_1 0.3324(4) 0.3413(2) 0.7007(3) 0.0318(7) Uani d 1 . .
H H13A_1 0.425391 0.333099 0.660625 0.038 Uiso calc 1 . .
H H13B_1 0.257375 0.298890 0.680770 0.038 Uiso calc 1 . .
C C14_1 0.2686(4) 0.4268(2) 0.6816(3) 0.0305(7) Uani d 1 . .
H H14A_1 0.249873 0.433853 0.609366 0.037 Uiso calc 1 . .
H H14B_1 0.170498 0.432827 0.716744 0.037 Uiso calc 1 . .
C C15_1 0.2153(4) 0.2645(2) 0.9264(3) 0.0357(8) Uani d 1 . .
H H15_1 0.258964 0.274399 0.994133 0.043 Uiso calc 1 . .
C C16_1 0.3134(4) 0.2035(2) 0.8696(3) 0.0387(8) Uani d 1 . .
H H16A_1 0.352563 0.159634 0.914125 0.046 Uiso calc 1 . .
H H16B_1 0.255997 0.177567 0.814418 0.046 Uiso calc 1 . .
C C17_1 0.0503(5) 0.2413(3) 0.9349(3) 0.0409(9) Uani d 1 . .
H H17A_1 -0.003992 0.284440 0.971850 0.061 Uiso calc 1 . .
H H17B_1 0.041028 0.188541 0.970358 0.061 Uiso calc 1 . .
H H17C_1 0.006466 0.235913 0.868172 0.061 Uiso calc 1 . .
S S1_2 0.80116(8) 0.67422(5) 0.49508(5) 0.02466(16) Uani d 1 . .
F F1_2 0.9905(3) 0.52933(17) 0.94230(18) 0.0502(6) Uani d 1 . .
F F2_2 0.8580(3) 0.42752(15) 0.89242(16) 0.0505(6) Uani d 1 . .
F F3_2 0.7516(3) 0.5301(2) 0.96310(18) 0.0598(8) Uani d 1 . .
O O1_2 0.6391(3) 0.67522(16) 0.46951(17) 0.0314(5) Uani d 1 . .
O O2_2 0.9930(3) 0.46106(16) 0.50856(17) 0.0317(5) Uani d 1 . .
O O3_2 0.7350(3) 0.79653(17) 0.6287(2) 0.0416(6) Uani d 1 . .
O O4_2 0.6666(3) 0.78627(17) 0.7835(2) 0.0387(6) Uani d 1 . .
O O5_2 0.9631(3) 0.63962(15) 0.31252(17) 0.0312(5) Uani d 1 . .
O O6_2 0.7628(3) 0.34331(14) 0.15282(17) 0.0278(5) Uani d 1 . .
O O7_2 0.9657(3) 0.26758(15) 0.19997(19) 0.0310(5) Uani d 1 . .
N N2_2 0.8690(3) 0.57884(17) 0.4538(2) 0.0250(5) Uani d 1 . .
N N3_2 0.7211(3) 0.75800(18) 0.7071(2) 0.0299(6) Uani d 1 . .
N N4_2 0.8767(3) 0.50701(17) 0.30231(19) 0.0258(5) Uani d 1 . .
C C3_2 0.9198(4) 0.5226(2) 0.5250(2) 0.0253(6) Uani d 1 . .
C C3A_2 0.8723(3) 0.5537(2) 0.6242(2) 0.0237(6) Uani d 1 . .
C C4_2 0.8831(3) 0.5105(2) 0.7132(2) 0.0244(6) Uani d 1 . .
H H4_2 0.917693 0.454873 0.714581 0.029 Uiso calc 1 . .
C C5_2 0.8417(4) 0.5513(2) 0.8004(2) 0.0253(6) Uani d 1 . .
C C6_2 0.7886(3) 0.6322(2) 0.7985(2) 0.0256(6) Uani d 1 . .
H H6_2 0.760764 0.659404 0.858474 0.031 Uiso calc 1 . .
C C7_2 0.7769(3) 0.6725(2) 0.7080(2) 0.0256(6) Uani d 1 . .
C C7A_2 0.8166(3) 0.6337(2) 0.6208(2) 0.0243(6) Uani d 1 . .
C C8_2 0.8602(4) 0.5086(2) 0.8995(2) 0.0278(7) Uani d 1 . .
C C9_2 0.9082(3) 0.5775(2) 0.3495(2) 0.0247(6) Uani d 1 . .
C C10_2 0.9211(4) 0.4984(2) 0.1973(2) 0.0286(7) Uani d 1 . .
H H10C_2 0.992716 0.543109 0.179110 0.034 Uiso calc 1 . .
H H10D_2 0.830364 0.503397 0.154230 0.034 Uiso calc 1 . .
C C11_2 0.9963(4) 0.4141(2) 0.1808(2) 0.0296(7) Uani d 1 . .
H H11C_2 1.019612 0.407034 0.109177 0.036 Uiso calc 1 . .
H H11D_2 1.092943 0.411788 0.218231 0.036 Uiso calc 1 . .
C C12_2 0.8936(4) 0.3445(2) 0.2150(2) 0.0267(7) Uani d 1 . .
C C13_2 0.8496(4) 0.3570(2) 0.3241(2) 0.0279(7) Uani d 1 . .
H H13C_2 0.778394 0.312906 0.344953 0.033 Uiso calc 1 . .
H H13D_2 0.941200 0.353360 0.366559 0.033 Uiso calc 1 . .
C C14_2 0.7756(4) 0.4407(2) 0.3373(2) 0.0277(7) Uani d 1 . .
H H14C_2 0.679456 0.442399 0.299286 0.033 Uiso calc 1 . .
H H14D_2 0.751547 0.449476 0.408546 0.033 Uiso calc 1 . .
C C15_2 0.7050(4) 0.2603(2) 0.1594(3) 0.0294(7) Uani d 1 . .
H H15B_2 0.632899 0.255825 0.216599 0.035 Uiso calc 1 . .
C C16_2 0.8482(4) 0.2086(2) 0.1806(3) 0.0307(7) Uani d 1 . .
H H16C_2 0.832426 0.172305 0.239069 0.037 Uiso calc 1 . .
H H16D_2 0.874416 0.173854 0.122391 0.037 Uiso calc 1 . .
C C17_2 0.6243(5) 0.2395(3) 0.0633(3) 0.0399(9) Uani d 1 . .
H H17D_2 0.535456 0.275423 0.055739 0.060 Uiso calc 1 . .
H H17E_2 0.591606 0.181582 0.064828 0.060 Uiso calc 1 . .
H H17F_2 0.693369 0.248058 0.007064 0.060 Uiso calc 1 . .

loop_
_atom_site_aniso_label
_atom_site_aniso_U_11
_atom_site_aniso_U_22
_atom_site_aniso_U_33
_atom_site_aniso_U_12
_atom_site_aniso_U_13
_atom_site_aniso_U_23
S1_1 0.0265(4) 0.0257(4) 0.0231(3) -0.0001(3) 0.0001(2) -0.0018(3)
F1_1 0.0607(17) 0.085(2) 0.0554(16) -0.0381(15) 0.0340(13) -0.0312(15)
F2_1 0.108(2) 0.0411(14) 0.0342(12) -0.0178(14) 0.0175(13) -0.0051(10)
F3_1 0.0717(19) 0.104(2) 0.0339(13) 0.0250(17) -0.0134(12) -0.0137(14)
O1_1 0.0277(11) 0.0361(12) 0.0295(11) 0.0008(10) 0.0046(8) -0.0032(11)
O2_1 0.0442(15) 0.0354(14) 0.0256(12) 0.0118(11) 0.0011(10) 0.0025(10)
O3_1 0.0616(18) 0.0320(13) 0.0383(15) 0.0057(12) -0.0041(12) -0.0014(11)
O4_1 0.0498(16) 0.0341(13) 0.0394(15) 0.0042(12) -0.0013(12) 0.0121(12)
O5_1 0.0313(12) 0.0327(13) 0.0269(12) -0.0043(10) -0.0019(9) -0.0024(10)
O6_1 0.0355(13) 0.0308(12) 0.0403(14) 0.0049(10) 0.0104(10) 0.0064(10)
O7_1 0.0356(14) 0.0310(13) 0.0450(15) 0.0076(10) -0.0017(11) 0.0009(11)
N2_1 0.0293(14) 0.0266(14) 0.0213(13) 0.0028(10) -0.0002(10) 0.0006(10)
N3_1 0.0345(16) 0.0279(14) 0.0339(16) 0.0000(12) 0.0023(12) 0.0070(13)
N4_1 0.0302(14) 0.0314(15) 0.0201(13) -0.0038(11) -0.0022(10) -0.0010(11)
C3_1 0.0274(16) 0.0316(18) 0.0221(15) 0.0019(13) 0.0007(11) 0.0020(13)
C3A_1 0.0225(15) 0.0281(16) 0.0247(15) -0.0007(12) 0.0001(11) 0.0044(13)
C4_1 0.0218(14) 0.0280(16) 0.0255(16) -0.0001(12) 0.0028(11) -0.0004(12)
C5_1 0.0209(15) 0.0323(16) 0.0235(15) -0.0057(12) 0.0026(11) 0.0022(13)
C6_1 0.0232(15) 0.0346(17) 0.0255(16) -0.0042(13) 0.0011(11) 0.0056(13)
C7_1 0.0231(14) 0.0262(15) 0.0290(15) -0.0041(13) 0.0009(11) 0.0010(14)
C7A_1 0.0205(14) 0.0282(16) 0.0242(15) -0.0038(12) 0.0018(11) 0.0006(12)
C8_1 0.0343(18) 0.0325(18) 0.0231(16) -0.0071(14) 0.0047(12) 0.0041(13)
C9_1 0.0215(15) 0.0340(17) 0.0232(15) 0.0024(12) 0.0010(11) -0.0023(13)
C10_1 0.0325(18) 0.0358(19) 0.0216(15) -0.0007(14) -0.0034(12) -0.0015(13)
C11_1 0.0322(18) 0.0375(19) 0.0259(16) 0.0016(14) -0.0043(13) 0.0000(14)
C12_1 0.0294(17) 0.0330(17) 0.0292(17) 0.0024(14) 0.0025(13) -0.0007(13)
C13_1 0.0313(17) 0.0339(18) 0.0302(17) -0.0019(14) -0.0029(13) -0.0062(14)
C14_1 0.0269(17) 0.0356(18) 0.0289(16) -0.0039(14) -0.0046(13) -0.0003(14)
C15_1 0.040(2) 0.0369(19) 0.0306(18) -0.0008(15) -0.0060(14) 0.0088(15)
C16_1 0.038(2) 0.0299(17) 0.048(2) 0.0023(14) -0.0051(16) 0.0084(16)
C17_1 0.042(2) 0.040(2) 0.041(2) -0.0031(16) 0.0030(16) 0.0087(16)
S1_2 0.0262(4) 0.0249(4) 0.0229(3) 0.0013(3) -0.0001(2) 0.0016(3)
F1_2 0.0472(13) 0.0622(15) 0.0411(13) -0.0194(11) -0.0207(10) 0.0156(11)
F2_2 0.089(2) 0.0348(12) 0.0277(11) -0.0093(12) -0.0064(11) 0.0037(9)
F3_2 0.0599(16) 0.090(2) 0.0293(12) 0.0263(15) 0.0181(11) 0.0136(12)
O1_2 0.0281(11) 0.0358(12) 0.0303(11) 0.0032(10) -0.0041(8) 0.0019(11)
O2_2 0.0371(13) 0.0344(13) 0.0236(11) 0.0105(10) -0.0014(9) -0.0023(9)
O3_2 0.0545(17) 0.0306(13) 0.0398(15) 0.0085(12) -0.0005(12) 0.0009(12)
O4_2 0.0359(14) 0.0376(14) 0.0425(15) 0.0036(11) 0.0047(11) -0.0128(11)
O5_2 0.0359(13) 0.0322(12) 0.0253(11) -0.0054(10) 0.0045(9) 0.0018(9)
O6_2 0.0274(12) 0.0309(12) 0.0251(11) 0.0000(9) -0.0029(9) 0.0013(9)
O7_2 0.0259(12) 0.0286(12) 0.0384(13) 0.0027(9) -0.0011(9) -0.0020(10)
N2_2 0.0286(13) 0.0263(14) 0.0202(13) 0.0015(11) 0.0008(10) -0.0010(10)
N3_2 0.0282(15) 0.0272(14) 0.0343(16) 0.0006(11) -0.0024(11) -0.0077(12)
N4_2 0.0267(13) 0.0299(14) 0.0206(13) -0.0018(11) 0.0033(10) 0.0014(11)
C3_2 0.0275(16) 0.0271(16) 0.0214(14) 0.0008(13) -0.0006(11) -0.0017(12)
C3A_2 0.0215(15) 0.0283(16) 0.0213(15) 0.0002(12) -0.0001(11) -0.0027(12)
C4_2 0.0216(14) 0.0282(16) 0.0236(15) 0.0007(12) 0.0000(11) -0.0006(12)
C5_2 0.0215(15) 0.0336(17) 0.0206(15) -0.0049(12) -0.0001(11) -0.0006(13)
C6_2 0.0214(14) 0.0310(16) 0.0244(15) -0.0016(12) 0.0010(11) -0.0054(13)
C7_2 0.0194(13) 0.0268(15) 0.0306(15) -0.0011(13) 0.0000(11) -0.0050(14)
C7A_2 0.0209(14) 0.0269(15) 0.0251(15) -0.0030(12) -0.0011(11) 0.0015(12)
C8_2 0.0274(16) 0.0344(18) 0.0215(15) -0.0023(13) 0.0004(12) -0.0017(13)
C9_2 0.0219(14) 0.0323(17) 0.0199(14) 0.0025(12) -0.0001(11) 0.0027(12)
C10_2 0.0337(17) 0.0311(17) 0.0211(15) -0.0033(13) 0.0031(12) 0.0023(13)
C11_2 0.0291(17) 0.0358(18) 0.0239(15) -0.0030(13) 0.0039(12) -0.0022(13)
C12_2 0.0239(15) 0.0312(17) 0.0251(16) 0.0036(13) -0.0009(12) 0.0012(13)
C13_2 0.0308(17) 0.0297(17) 0.0230(15) -0.0026(13) -0.0002(12) 0.0017(13)
C14_2 0.0280(16) 0.0330(17) 0.0221(15) -0.0048(13) 0.0051(12) 0.0015(13)
C15_2 0.0274(17) 0.0319(17) 0.0288(16) 0.0000(13) -0.0001(13) -0.0015(13)
C16_2 0.0312(18) 0.0289(16) 0.0321(17) -0.0002(14) 0.0017(13) -0.0020(14)
C17_2 0.041(2) 0.039(2) 0.039(2) -0.0019(16) -0.0103(16) -0.0053(16)

loop_
_atom_type_symbol
_atom_type_description
_atom_type_scat_dispersion_real
_atom_type_scat_dispersion_imag
_atom_type_scat_source
C C 0.0181 0.0091 'International Tables Vol C Tables 4.2.6.8 and 6.1.1.4'
H H 0.0000 0.0000 'International Tables Vol C Tables 4.2.6.8 and 6.1.1.4'
N N 0.0311 0.0180 'International Tables Vol C Tables 4.2.6.8 and 6.1.1.4'
O O 0.0492 0.0322 'International Tables Vol C Tables 4.2.6.8 and 6.1.1.4'
F F 0.0727 0.0534 'International Tables Vol C Tables 4.2.6.8 and 6.1.1.4'
S S 0.3331 0.5567 'International Tables Vol C Tables 4.2.6.8 and 6.1.1.4'

loop_
_geom_angle_atom_site_label_1
_geom_angle_atom_site_label_2
_geom_angle_atom_site_label_3
_geom_angle_site_symmetry_1
_geom_angle_site_symmetry_3
_geom_angle
_geom_angle_publ_flag
O1_1 S1_1 N2_1 . . 105.13(14) ?
O1_1 S1_1 C7A_1 . . 107.49(14) ?
N2_1 S1_1 C7A_1 . . 87.31(14) ?
C12_1 O6_1 C15_1 . . 108.7(3) ?
C12_1 O7_1 C16_1 . . 106.6(3) ?
C3_1 N2_1 C9_1 . . 126.8(3) ?
C3_1 N2_1 S1_1 . . 117.7(2) ?
C9_1 N2_1 S1_1 . . 112.9(2) ?
O4_1 N3_1 O3_1 . . 124.5(3) ?
O4_1 N3_1 C7_1 . . 118.5(3) ?
O3_1 N3_1 C7_1 . . 117.1(3) ?
C9_1 N4_1 C10_1 . . 117.9(3) ?
C9_1 N4_1 C14_1 . . 126.5(3) ?
C10_1 N4_1 C14_1 . . 113.5(3) ?
O2_1 C3_1 N2_1 . . 125.5(3) ?
O2_1 C3_1 C3A_1 . . 126.8(3) ?
N2_1 C3_1 C3A_1 . . 107.7(3) ?
C7A_1 C3A_1 C4_1 . . 121.8(3) ?
C7A_1 C3A_1 C3_1 . . 112.9(3) ?
C4_1 C3A_1 C3_1 . . 125.2(3) ?
C3A_1 C4_1 C5_1 . . 117.8(3) ?
C3A_1 C4_1 H4_1 . . 121.1 ?
C5_1 C4_1 H4_1 . . 121.1 ?
C6_1 C5_1 C4_1 . . 120.9(3) ?
C6_1 C5_1 C8_1 . . 119.1(3) ?
C4_1 C5_1 C8_1 . . 120.0(3) ?
C7_1 C6_1 C5_1 . . 119.3(3) ?
C7_1 C6_1 H6_1 . . 120.3 ?
C5_1 C6_1 H6_1 . . 120.3 ?
C7A_1 C7_1 C6_1 . . 120.6(3) ?
C7A_1 C7_1 N3_1 . . 120.3(3) ?
C6_1 C7_1 N3_1 . . 119.1(3) ?
C3A_1 C7A_1 C7_1 . . 119.4(3) ?
C3A_1 C7A_1 S1_1 . . 113.6(2) ?
C7_1 C7A_1 S1_1 . . 126.9(3) ?
F2_1 C8_1 F1_1 . . 109.6(3) ?
F2_1 C8_1 F3_1 . . 104.7(3) ?
F1_1 C8_1 F3_1 . . 105.5(3) ?
F2_1 C8_1 C5_1 . . 113.5(3) ?
F1_1 C8_1 C5_1 . . 112.6(3) ?
F3_1 C8_1 C5_1 . . 110.3(3) ?
O5_1 C9_1 N4_1 . . 125.8(3) ?
O5_1 C9_1 N2_1 . . 117.8(3) ?
N4_1 C9_1 N2_1 . . 116.5(3) ?
N4_1 C10_1 C11_1 . . 110.5(3) ?
N4_1 C10_1 H10A_1 . . 109.5 ?
C11_1 C10_1 H10A_1 . . 109.5 ?
N4_1 C10_1 H10B_1 . . 109.5 ?
C11_1 C10_1 H10B_1 . . 109.5 ?
H10A_1 C10_1 H10B_1 . . 108.1 ?
C12_1 C11_1 C10_1 . . 110.6(3) ?
C12_1 C11_1 H11A_1 . . 109.5 ?
C10_1 C11_1 H11A_1 . . 109.5 ?
C12_1 C11_1 H11B_1 . . 109.5 ?
C10_1 C11_1 H11B_1 . . 109.5 ?
H11A_1 C11_1 H11B_1 . . 108.1 ?
O7_1 C12_1 O6_1 . . 106.8(3) ?
O7_1 C12_1 C11_1 . . 109.5(3) ?
O6_1 C12_1 C11_1 . . 109.9(3) ?
O7_1 C12_1 C13_1 . . 111.6(3) ?
O6_1 C12_1 C13_1 . . 108.1(3) ?
C11_1 C12_1 C13_1 . . 110.8(3) ?
C14_1 C13_1 C12_1 . . 109.6(3) ?
C14_1 C13_1 H13A_1 . . 109.8 ?
C12_1 C13_1 H13A_1 . . 109.8 ?
C14_1 C13_1 H13B_1 . . 109.8 ?
C12_1 C13_1 H13B_1 . . 109.8 ?
H13A_1 C13_1 H13B_1 . . 108.2 ?
N4_1 C14_1 C13_1 . . 110.8(3) ?
N4_1 C14_1 H14A_1 . . 109.5 ?
C13_1 C14_1 H14A_1 . . 109.5 ?
N4_1 C14_1 H14B_1 . . 109.5 ?
C13_1 C14_1 H14B_1 . . 109.5 ?
H14A_1 C14_1 H14B_1 . . 108.1 ?
O6_1 C15_1 C17_1 . . 109.7(3) ?
O6_1 C15_1 C16_1 . . 101.4(3) ?
C17_1 C15_1 C16_1 . . 115.3(3) ?
O6_1 C15_1 H15_1 . . 110.0 ?
C17_1 C15_1 H15_1 . . 110.0 ?
C16_1 C15_1 H15_1 . . 110.0 ?
O7_1 C16_1 C15_1 . . 103.3(3) ?
O7_1 C16_1 H16A_1 . . 111.1 ?
C15_1 C16_1 H16A_1 . . 111.1 ?
O7_1 C16_1 H16B_1 . . 111.1 ?
C15_1 C16_1 H16B_1 . . 111.1 ?
H16A_1 C16_1 H16B_1 . . 109.1 ?
C15_1 C17_1 H17A_1 . . 109.5 ?
C15_1 C17_1 H17B_1 . . 109.5 ?
H17A_1 C17_1 H17B_1 . . 109.5 ?
C15_1 C17_1 H17C_1 . . 109.5 ?
H17A_1 C17_1 H17C_1 . . 109.5 ?
H17B_1 C17_1 H17C_1 . . 109.5 ?
O1_2 S1_2 N2_2 . . 105.61(14) ?
O1_2 S1_2 C7A_2 . . 107.10(14) ?
N2_2 S1_2 C7A_2 . . 87.17(14) ?
C12_2 O6_2 C15_2 . . 105.3(2) ?
C12_2 O7_2 C16_2 . . 106.7(2) ?
C3_2 N2_2 C9_2 . . 125.4(3) ?
C3_2 N2_2 S1_2 . . 118.0(2) ?
C9_2 N2_2 S1_2 . . 113.8(2) ?
O4_2 N3_2 O3_2 . . 124.6(3) ?
O4_2 N3_2 C7_2 . . 118.6(3) ?
O3_2 N3_2 C7_2 . . 116.8(3) ?
C9_2 N4_2 C10_2 . . 118.8(3) ?
C9_2 N4_2 C14_2 . . 126.7(3) ?
C10_2 N4_2 C14_2 . . 113.5(3) ?
O2_2 C3_2 N2_2 . . 125.8(3) ?
O2_2 C3_2 C3A_2 . . 126.5(3) ?
N2_2 C3_2 C3A_2 . . 107.7(3) ?
C7A_2 C3A_2 C4_2 . . 121.6(3) ?
C7A_2 C3A_2 C3_2 . . 112.7(3) ?
C4_2 C3A_2 C3_2 . . 125.7(3) ?
C3A_2 C4_2 C5_2 . . 117.9(3) ?
C3A_2 C4_2 H4_2 . . 121.1 ?
C5_2 C4_2 H4_2 . . 121.1 ?
C6_2 C5_2 C4_2 . . 121.2(3) ?
C6_2 C5_2 C8_2 . . 118.9(3) ?
C4_2 C5_2 C8_2 . . 119.8(3) ?
C7_2 C6_2 C5_2 . . 119.1(3) ?
C7_2 C6_2 H6_2 . . 120.5 ?
C5_2 C6_2 H6_2 . . 120.5 ?
C7A_2 C7_2 C6_2 . . 120.9(3) ?
C7A_2 C7_2 N3_2 . . 120.6(3) ?
C6_2 C7_2 N3_2 . . 118.5(3) ?
C7_2 C7A_2 C3A_2 . . 119.2(3) ?
C7_2 C7A_2 S1_2 . . 127.5(3) ?
C3A_2 C7A_2 S1_2 . . 113.3(2) ?
F2_2 C8_2 F1_2 . . 107.2(3) ?
F2_2 C8_2 F3_2 . . 107.2(3) ?
F1_2 C8_2 F3_2 . . 106.2(3) ?
F2_2 C8_2 C5_2 . . 113.0(3) ?
F1_2 C8_2 C5_2 . . 111.2(3) ?
F3_2 C8_2 C5_2 . . 111.7(3) ?
O5_2 C9_2 N4_2 . . 126.3(3) ?
O5_2 C9_2 N2_2 . . 118.6(3) ?
N4_2 C9_2 N2_2 . . 115.1(3) ?
N4_2 C10_2 C11_2 . . 109.7(3) ?
N4_2 C10_2 H10C_2 . . 109.7 ?
C11_2 C10_2 H10C_2 . . 109.7 ?
N4_2 C10_2 H10D_2 . . 109.7 ?
C11_2 C10_2 H10D_2 . . 109.7 ?
H10C_2 C10_2 H10D_2 . . 108.2 ?
C12_2 C11_2 C10_2 . . 111.0(3) ?
C12_2 C11_2 H11C_2 . . 109.4 ?
C10_2 C11_2 H11C_2 . . 109.4 ?
C12_2 C11_2 H11D_2 . . 109.4 ?
C10_2 C11_2 H11D_2 . . 109.4 ?
H11C_2 C11_2 H11D_2 . . 108.0 ?
O7_2 C12_2 O6_2 . . 105.6(3) ?
O7_2 C12_2 C11_2 . . 110.0(3) ?
O6_2 C12_2 C11_2 . . 108.5(3) ?
O7_2 C12_2 C13_2 . . 111.5(3) ?
O6_2 C12_2 C13_2 . . 111.0(3) ?
C11_2 C12_2 C13_2 . . 110.1(3) ?
C14_2 C13_2 C12_2 . . 109.8(3) ?
C14_2 C13_2 H13C_2 . . 109.7 ?
C12_2 C13_2 H13C_2 . . 109.7 ?
C14_2 C13_2 H13D_2 . . 109.7 ?
C12_2 C13_2 H13D_2 . . 109.7 ?
H13C_2 C13_2 H13D_2 . . 108.2 ?
N4_2 C14_2 C13_2 . . 110.7(3) ?
N4_2 C14_2 H14C_2 . . 109.5 ?
C13_2 C14_2 H14C_2 . . 109.5 ?
N4_2 C14_2 H14D_2 . . 109.5 ?
C13_2 C14_2 H14D_2 . . 109.5 ?
H14C_2 C14_2 H14D_2 . . 108.1 ?
O6_2 C15_2 C17_2 . . 108.8(3) ?
O6_2 C15_2 C16_2 . . 103.1(3) ?
C17_2 C15_2 C16_2 . . 115.1(3) ?
O6_2 C15_2 H15B_2 . . 109.9 ?
C17_2 C15_2 H15B_2 . . 109.9 ?
C16_2 C15_2 H15B_2 . . 109.9 ?
O7_2 C16_2 C15_2 . . 105.4(3) ?
O7_2 C16_2 H16C_2 . . 110.7 ?
C15_2 C16_2 H16C_2 . . 110.7 ?
O7_2 C16_2 H16D_2 . . 110.7 ?
C15_2 C16_2 H16D_2 . . 110.7 ?
H16C_2 C16_2 H16D_2 . . 108.8 ?
C15_2 C17_2 H17D_2 . . 109.5 ?
C15_2 C17_2 H17E_2 . . 109.5 ?
H17D_2 C17_2 H17E_2 . . 109.5 ?
C15_2 C17_2 H17F_2 . . 109.5 ?
H17D_2 C17_2 H17F_2 . . 109.5 ?
H17E_2 C17_2 H17F_2 . . 109.5 ?

loop_
_geom_bond_atom_site_label_1
_geom_bond_atom_site_label_2
_geom_bond_site_symmetry_2
_geom_bond_distance
_geom_bond_publ_flag
S1_1 O1_1 . 1.468(2) ?
S1_1 N2_1 . 1.747(3) ?
S1_1 C7A_1 . 1.810(3) ?
F1_1 C8_1 . 1.302(4) ?
F2_1 C8_1 . 1.293(5) ?
F3_1 C8_1 . 1.349(5) ?
O2_1 C3_1 . 1.204(4) ?
O3_1 N3_1 . 1.226(4) ?
O4_1 N3_1 . 1.223(4) ?
O5_1 C9_1 . 1.221(4) ?
O6_1 C12_1 . 1.432(4) ?
O6_1 C15_1 . 1.434(4) ?
O7_1 C12_1 . 1.415(4) ?
O7_1 C16_1 . 1.419(5) ?
N2_1 C3_1 . 1.397(4) ?
N2_1 C9_1 . 1.440(4) ?
N3_1 C7_1 . 1.466(5) ?
N4_1 C9_1 . 1.326(5) ?
N4_1 C10_1 . 1.470(4) ?
N4_1 C14_1 . 1.470(4) ?
C3_1 C3A_1 . 1.488(4) ?
C3A_1 C7A_1 . 1.375(5) ?
C3A_1 C4_1 . 1.391(5) ?
C4_1 C5_1 . 1.398(4) ?
C4_1 H4_1 . 0.9500 ?
C5_1 C6_1 . 1.392(5) ?
C5_1 C8_1 . 1.505(5) ?
C6_1 C7_1 . 1.383(5) ?
C6_1 H6_1 . 0.9500 ?
C7_1 C7A_1 . 1.381(5) ?
C10_1 C11_1 . 1.517(5) ?
C10_1 H10A_1 . 0.9900 ?
C10_1 H10B_1 . 0.9900 ?
C11_1 C12_1 . 1.515(5) ?
C11_1 H11A_1 . 0.9900 ?
C11_1 H11B_1 . 0.9900 ?
C12_1 C13_1 . 1.529(5) ?
C13_1 C14_1 . 1.514(5) ?
C13_1 H13A_1 . 0.9900 ?
C13_1 H13B_1 . 0.9900 ?
C14_1 H14A_1 . 0.9900 ?
C14_1 H14B_1 . 0.9900 ?
C15_1 C17_1 . 1.507(6) ?
C15_1 C16_1 . 1.517(6) ?
C15_1 H15_1 . 1.0000 ?
C16_1 H16A_1 . 0.9900 ?
C16_1 H16B_1 . 0.9900 ?
C17_1 H17A_1 . 0.9800 ?
C17_1 H17B_1 . 0.9800 ?
C17_1 H17C_1 . 0.9800 ?
S1_2 O1_2 . 1.470(2) ?
S1_2 N2_2 . 1.744(3) ?
S1_2 C7A_2 . 1.815(3) ?
F1_2 C8_2 . 1.327(4) ?
F2_2 C8_2 . 1.315(4) ?
F3_2 C8_2 . 1.329(4) ?
O2_2 C3_2 . 1.206(4) ?
O3_2 N3_2 . 1.229(4) ?
O4_2 N3_2 . 1.221(4) ?
O5_2 C9_2 . 1.220(4) ?
O6_2 C12_2 . 1.424(4) ?
O6_2 C15_2 . 1.438(4) ?
O7_2 C12_2 . 1.411(4) ?
O7_2 C16_2 . 1.431(4) ?
N2_2 C3_2 . 1.393(4) ?
N2_2 C9_2 . 1.442(4) ?
N3_2 C7_2 . 1.466(5) ?
N4_2 C9_2 . 1.333(4) ?
N4_2 C10_2 . 1.470(4) ?
N4_2 C14_2 . 1.471(4) ?
C3_2 C3A_2 . 1.484(4) ?
C3A_2 C7A_2 . 1.384(5) ?
C3A_2 C4_2 . 1.386(5) ?
C4_2 C5_2 . 1.392(4) ?
C4_2 H4_2 . 0.9500 ?
C5_2 C6_2 . 1.389(5) ?
C5_2 C8_2 . 1.507(4) ?
C6_2 C7_2 . 1.383(5) ?
C6_2 H6_2 . 0.9500 ?
C7_2 C7A_2 . 1.374(5) ?
C10_2 C11_2 . 1.532(5) ?
C10_2 H10C_2 . 0.9900 ?
C10_2 H10D_2 . 0.9900 ?
C11_2 C12_2 . 1.515(5) ?
C11_2 H11C_2 . 0.9900 ?
C11_2 H11D_2 . 0.9900 ?
C12_2 C13_2 . 1.529(4) ?
C13_2 C14_2 . 1.513(5) ?
C13_2 H13C_2 . 0.9900 ?
C13_2 H13D_2 . 0.9900 ?
C14_2 H14C_2 . 0.9900 ?
C14_2 H14D_2 . 0.9900 ?
C15_2 C17_2 . 1.511(5) ?
C15_2 C16_2 . 1.540(5) ?
C15_2 H15B_2 . 1.0000 ?
C16_2 H16C_2 . 0.9900 ?
C16_2 H16D_2 . 0.9900 ?
C17_2 H17D_2 . 0.9800 ?
C17_2 H17E_2 . 0.9800 ?
C17_2 H17F_2 . 0.9800 ?

loop_
_geom_torsion_atom_site_label_1
_geom_torsion_atom_site_label_2
_geom_torsion_atom_site_label_3
_geom_torsion_atom_site_label_4
_geom_torsion_site_symmetry_1
_geom_torsion_site_symmetry_2
_geom_torsion_site_symmetry_3
_geom_torsion_site_symmetry_4
_geom_torsion
_geom_torsion_publ_flag
O1_1 S1_1 N2_1 C3_1 . . . . 113.0(2) ?
C7A_1 S1_1 N2_1 C3_1 . . . . 5.6(3) ?
O1_1 S1_1 N2_1 C9_1 . . . . -84.0(2) ?
C7A_1 S1_1 N2_1 C9_1 . . . . 168.6(2) ?
C9_1 N2_1 C3_1 O2_1 . . . . 8.8(6) ?
S1_1 N2_1 C3_1 O2_1 . . . . 169.0(3) ?
C9_1 N2_1 C3_1 C3A_1 . . . . -169.5(3) ?
S1_1 N2_1 C3_1 C3A_1 . . . . -9.2(3) ?
O2_1 C3_1 C3A_1 C7A_1 . . . . -169.4(3) ?
N2_1 C3_1 C3A_1 C7A_1 . . . . 8.9(4) ?
O2_1 C3_1 C3A_1 C4_1 . . . . 8.9(6) ?
N2_1 C3_1 C3A_1 C4_1 . . . . -172.9(3) ?
C7A_1 C3A_1 C4_1 C5_1 . . . . 2.3(5) ?
C3_1 C3A_1 C4_1 C5_1 . . . . -175.8(3) ?
C3A_1 C4_1 C5_1 C6_1 . . . . -0.4(5) ?
C3A_1 C4_1 C5_1 C8_1 . . . . 178.0(3) ?
C4_1 C5_1 C6_1 C7_1 . . . . -1.0(5) ?
C8_1 C5_1 C6_1 C7_1 . . . . -179.3(3) ?
C5_1 C6_1 C7_1 C7A_1 . . . . 0.5(5) ?
C5_1 C6_1 C7_1 N3_1 . . . . -179.6(3) ?
O4_1 N3_1 C7_1 C7A_1 . . . . -173.3(3) ?
O3_1 N3_1 C7_1 C7A_1 . . . . 7.5(5) ?
O4_1 N3_1 C7_1 C6_1 . . . . 6.8(4) ?
O3_1 N3_1 C7_1 C6_1 . . . . -172.5(3) ?
C4_1 C3A_1 C7A_1 C7_1 . . . . -2.8(5) ?
C3_1 C3A_1 C7A_1 C7_1 . . . . 175.5(3) ?
C4_1 C3A_1 C7A_1 S1_1 . . . . 176.5(2) ?
C3_1 C3A_1 C7A_1 S1_1 . . . . -5.2(3) ?
C6_1 C7_1 C7A_1 C3A_1 . . . . 1.4(4) ?
N3_1 C7_1 C7A_1 C3A_1 . . . . -178.6(3) ?
C6_1 C7_1 C7A_1 S1_1 . . . . -177.8(2) ?
N3_1 C7_1 C7A_1 S1_1 . . . . 2.2(4) ?
O1_1 S1_1 C7A_1 C3A_1 . . . . -104.9(2) ?
N2_1 S1_1 C7A_1 C3A_1 . . . . 0.1(2) ?
O1_1 S1_1 C7A_1 C7_1 . . . . 74.3(3) ?
N2_1 S1_1 C7A_1 C7_1 . . . . 179.3(3) ?
C6_1 C5_1 C8_1 F2_1 . . . . -157.6(3) ?
C4_1 C5_1 C8_1 F2_1 . . . . 24.0(5) ?
C6_1 C5_1 C8_1 F1_1 . . . . 77.1(4) ?
C4_1 C5_1 C8_1 F1_1 . . . . -101.3(4) ?
C6_1 C5_1 C8_1 F3_1 . . . . -40.4(4) ?
C4_1 C5_1 C8_1 F3_1 . . . . 141.2(3) ?
C10_1 N4_1 C9_1 O5_1 . . . . -2.5(5) ?
C14_1 N4_1 C9_1 O5_1 . . . . 159.9(3) ?
C10_1 N4_1 C9_1 N2_1 . . . . 179.8(3) ?
C14_1 N4_1 C9_1 N2_1 . . . . -17.8(5) ?
C3_1 N2_1 C9_1 O5_1 . . . . 127.2(4) ?
S1_1 N2_1 C9_1 O5_1 . . . . -33.9(4) ?
C3_1 N2_1 C9_1 N4_1 . . . . -54.9(4) ?
S1_1 N2_1 C9_1 N4_1 . . . . 144.0(2) ?
C9_1 N4_1 C10_1 C11_1 . . . . -138.9(3) ?
C14_1 N4_1 C10_1 C11_1 . . . . 56.4(4) ?
N4_1 C10_1 C11_1 C12_1 . . . . -55.0(4) ?
C16_1 O7_1 C12_1 O6_1 . . . . 19.5(4) ?
C16_1 O7_1 C12_1 C11_1 . . . . 138.5(3) ?
C16_1 O7_1 C12_1 C13_1 . . . . -98.5(3) ?
C15_1 O6_1 C12_1 O7_1 . . . . 4.1(4) ?
C15_1 O6_1 C12_1 C11_1 . . . . -114.7(3) ?
C15_1 O6_1 C12_1 C13_1 . . . . 124.3(3) ?
C10_1 C11_1 C12_1 O7_1 . . . . 179.5(3) ?
C10_1 C11_1 C12_1 O6_1 . . . . -63.5(4) ?
C10_1 C11_1 C12_1 C13_1 . . . . 56.0(4) ?
O7_1 C12_1 C13_1 C14_1 . . . . -178.6(3) ?
O6_1 C12_1 C13_1 C14_1 . . . . 64.2(4) ?
C11_1 C12_1 C13_1 C14_1 . . . . -56.3(4) ?
C9_1 N4_1 C14_1 C13_1 . . . . 139.5(3) ?
C10_1 N4_1 C14_1 C13_1 . . . . -57.5(4) ?
C12_1 C13_1 C14_1 N4_1 . . . . 56.0(4) ?
C12_1 O6_1 C15_1 C17_1 . . . . -146.3(3) ?
C12_1 O6_1 C15_1 C16_1 . . . . -23.9(4) ?
C12_1 O7_1 C16_1 C15_1 . . . . -34.1(4) ?
O6_1 C15_1 C16_1 O7_1 . . . . 35.2(4) ?
C17_1 C15_1 C16_1 O7_1 . . . . 153.6(3) ?
O1_2 S1_2 N2_2 C3_2 . . . . -114.6(2) ?
C7A_2 S1_2 N2_2 C3_2 . . . . -7.6(2) ?
O1_2 S1_2 N2_2 C9_2 . . . . 83.3(2) ?
C7A_2 S1_2 N2_2 C9_2 . . . . -169.7(2) ?
C9_2 N2_2 C3_2 O2_2 . . . . -6.6(5) ?
S1_2 N2_2 C3_2 O2_2 . . . . -166.4(3) ?
C9_2 N2_2 C3_2 C3A_2 . . . . 171.4(3) ?
S1_2 N2_2 C3_2 C3A_2 . . . . 11.6(3) ?
O2_2 C3_2 C3A_2 C7A_2 . . . . 167.7(3) ?
N2_2 C3_2 C3A_2 C7A_2 . . . . -10.3(4) ?
O2_2 C3_2 C3A_2 C4_2 . . . . -11.0(5) ?
N2_2 C3_2 C3A_2 C4_2 . . . . 170.9(3) ?
C7A_2 C3A_2 C4_2 C5_2 . . . . -2.5(5) ?
C3_2 C3A_2 C4_2 C5_2 . . . . 176.1(3) ?
C3A_2 C4_2 C5_2 C6_2 . . . . 1.1(5) ?
C3A_2 C4_2 C5_2 C8_2 . . . . -176.4(3) ?
C4_2 C5_2 C6_2 C7_2 . . . . 0.1(5) ?
C8_2 C5_2 C6_2 C7_2 . . . . 177.6(3) ?
C5_2 C6_2 C7_2 C7A_2 . . . . 0.1(4) ?
C5_2 C6_2 C7_2 N3_2 . . . . -179.8(3) ?
O4_2 N3_2 C7_2 C7A_2 . . . . 169.6(3) ?
O3_2 N3_2 C7_2 C7A_2 . . . . -11.4(4) ?
O4_2 N3_2 C7_2 C6_2 . . . . -10.5(4) ?
O3_2 N3_2 C7_2 C6_2 . . . . 168.5(3) ?
C6_2 C7_2 C7A_2 C3A_2 . . . . -1.5(4) ?
N3_2 C7_2 C7A_2 C3A_2 . . . . 178.4(3) ?
C6_2 C7_2 C7A_2 S1_2 . . . . 176.9(2) ?
N3_2 C7_2 C7A_2 S1_2 . . . . -3.2(4) ?
C4_2 C3A_2 C7A_2 C7_2 . . . . 2.7(5) ?
C3_2 C3A_2 C7A_2 C7_2 . . . . -176.1(3) ?
C4_2 C3A_2 C7A_2 S1_2 . . . . -175.9(2) ?
C3_2 C3A_2 C7A_2 S1_2 . . . . 5.3(3) ?
O1_2 S1_2 C7A_2 C7_2 . . . . -72.1(3) ?
N2_2 S1_2 C7A_2 C7_2 . . . . -177.6(3) ?
O1_2 S1_2 C7A_2 C3A_2 . . . . 106.3(2) ?
N2_2 S1_2 C7A_2 C3A_2 . . . . 0.9(2) ?
C6_2 C5_2 C8_2 F2_2 . . . . 157.3(3) ?
C4_2 C5_2 C8_2 F2_2 . . . . -25.1(4) ?
C6_2 C5_2 C8_2 F1_2 . . . . -82.1(4) ?
C4_2 C5_2 C8_2 F1_2 . . . . 95.5(4) ?
C6_2 C5_2 C8_2 F3_2 . . . . 36.4(4) ?
C4_2 C5_2 C8_2 F3_2 . . . . -146.1(3) ?
C10_2 N4_2 C9_2 O5_2 . . . . 5.0(5) ?
C14_2 N4_2 C9_2 O5_2 . . . . -162.5(3) ?
C10_2 N4_2 C9_2 N2_2 . . . . -176.4(3) ?
C14_2 N4_2 C9_2 N2_2 . . . . 16.1(4) ?
C3_2 N2_2 C9_2 O5_2 . . . . -125.1(3) ?
S1_2 N2_2 C9_2 O5_2 . . . . 35.4(4) ?
C3_2 N2_2 C9_2 N4_2 . . . . 56.2(4) ?
S1_2 N2_2 C9_2 N4_2 . . . . -143.3(2) ?
C9_2 N4_2 C10_2 C11_2 . . . . 134.3(3) ?
C14_2 N4_2 C10_2 C11_2 . . . . -56.6(4) ?
N4_2 C10_2 C11_2 C12_2 . . . . 55.3(4) ?
C16_2 O7_2 C12_2 O6_2 . . . . -32.4(3) ?
C16_2 O7_2 C12_2 C11_2 . . . . -149.2(3) ?
C16_2 O7_2 C12_2 C13_2 . . . . 88.3(3) ?
C15_2 O6_2 C12_2 O7_2 . . . . 38.7(3) ?
C15_2 O6_2 C12_2 C11_2 . . . . 156.5(3) ?
C15_2 O6_2 C12_2 C13_2 . . . . -82.3(3) ?
C10_2 C11_2 C12_2 O7_2 . . . . -179.5(3) ?
C10_2 C11_2 C12_2 O6_2 . . . . 65.5(3) ?
C10_2 C11_2 C12_2 C13_2 . . . . -56.1(4) ?
O7_2 C12_2 C13_2 C14_2 . . . . 178.9(3) ?
O6_2 C12_2 C13_2 C14_2 . . . . -63.6(4) ?
C11_2 C12_2 C13_2 C14_2 . . . . 56.5(3) ?
C9_2 N4_2 C14_2 C13_2 . . . . -133.8(3) ?
C10_2 N4_2 C14_2 C13_2 . . . . 58.2(4) ?
C12_2 C13_2 C14_2 N4_2 . . . . -56.7(3) ?
C12_2 O6_2 C15_2 C17_2 . . . . -151.2(3) ?
C12_2 O6_2 C15_2 C16_2 . . . . -28.6(3) ?
C12_2 O7_2 C16_2 C15_2 . . . . 13.8(3) ?
O6_2 C15_2 C16_2 O7_2 . . . . 9.2(3) ?
C17_2 C15_2 C16_2 O7_2 . . . . 127.5(3) ?

_cod_database_fobs_code 2022239
